data_7051727
loop_
_publ_author_name
'V\(alean, Ana-Maria'
'G\'omez-Ruiz, Santiago'
'L\"onnecke, Peter'
'Silaghi-Dumitrescu, Ioan'
'Silaghi-Dumitrescu, Luminita'
'Hey-Hawkins, Evamarie'

_publ_section_title
;
 Stabilisation of an inorganic digallane by the phosphinobisthiolato
 P,S,S pincer ligand PPh(2-SC6H4)2
;
_journal_issue 8
_journal_name_full 'New Journal of Chemistry'
_journal_page_first 1771
_journal_paper_doi 10.1039/b907668a
_journal_volume 33
_journal_year 2009
_chemical_formula_sum 'C22 H22 Ga P S2'
_chemical_formula_weight 451.21
_chemical_name_systematic
;
?
;
_space_group_IT_number 2
_symmetry_cell_setting triclinic
_symmetry_space_group_name_Hall '-P 1'
_symmetry_space_group_name_H-M 'P -1'
_atom_sites_solution_hydrogens geom
_atom_sites_solution_primary direct
_atom_sites_solution_secondary difmap
_audit_creation_method SHELXL-97
_cell_angle_alpha 93.733(17)
_cell_angle_beta 102.653(16)
_cell_angle_gamma 99.969(17)
_cell_formula_units_Z 4
_cell_length_a 11.064(2)
_cell_length_b 12.605(3)
_cell_length_c 15.919(3)
_cell_measurement_reflns_used 13965
_cell_measurement_temperature 130(2)
_cell_measurement_theta_max 31.9798
_cell_measurement_theta_min 2.5675
_cell_volume 2121.2(8)
_computing_cell_refinement
;
CrysAlis RED, Oxford Diffraction Ltd.,
Version 1.171.31.7 (release 18-10-2006 CrysAlis171 .NET)
(compiled Oct 18 2006,16:28:17)
;
_computing_data_collection
;
CrysAlis CCD, Oxford Diffraction Ltd.,
Version 1.171.31.7 (release 18-10-2006 CrysAlis171 .NET)
(compiled Oct 18 2006,16:28:17)
;
_computing_data_reduction
;
CrysAlis RED, Oxford Diffraction Ltd.,
Version 1.171.31.7 (release 18-10-2006 CrysAlis171 .NET)
(compiled Oct 18 2006,16:28:17)
;
_computing_molecular_graphics 'ORTEP3 for Windows (L. J. Farrugia, 1997)'
_computing_publication_material 'WINGX (L.J. Farrugia,1999)'
_computing_structure_refinement 'SHELXL-97 (Sheldrick, 1997)'
_computing_structure_solution 'SHELXS-97 (Sheldrick, 1990)'
_diffrn_ambient_temperature 130(2)
_diffrn_detector_area_resol_mean 16.356
_diffrn_measured_fraction_theta_full 0.999
_diffrn_measured_fraction_theta_max 0.999
_diffrn_measurement_device_type 'ccd xcalibur s'
_diffrn_measurement_method '\w scans and \f scans'
_diffrn_radiation_monochromator graphite
_diffrn_radiation_source 'fine-focus sealed tube'
_diffrn_radiation_type MoK\a
_diffrn_radiation_wavelength 0.71073
_diffrn_reflns_av_R_equivalents 0.0378
_diffrn_reflns_av_sigmaI/netI 0.0582
_diffrn_reflns_limit_h_max 14
_diffrn_reflns_limit_h_min -14
_diffrn_reflns_limit_k_max 16
_diffrn_reflns_limit_k_min -16
_diffrn_reflns_limit_l_max 21
_diffrn_reflns_limit_l_min -21
_diffrn_reflns_number 38133
_diffrn_reflns_theta_full 28.28
_diffrn_reflns_theta_max 28.28
_diffrn_reflns_theta_min 2.57
_exptl_absorpt_coefficient_mu 1.573
_exptl_absorpt_correction_T_max 1
_exptl_absorpt_correction_T_min 0.88482
_exptl_absorpt_correction_type multi-scan
_exptl_absorpt_process_details
;
CrysAlis RED, Oxford Diffraction Ltd.,
Version 1.171.31.7 (release 18-10-2006 CrysAlis171 .NET)
(compiled Oct 18 2006,16:28:17)
Empirical absorption correction using spherical harmonics,
implemented in SCALE3 ABSPACK scaling algorithm.
;
_exptl_crystal_colour colorless
_exptl_crystal_density_diffrn 1.413
_exptl_crystal_density_method 'not measured'
_exptl_crystal_description plates
_exptl_crystal_F_000 928
_exptl_crystal_size_max 0.4
_exptl_crystal_size_mid 0.2
_exptl_crystal_size_min 0.2
_refine_diff_density_max 0.590
_refine_diff_density_min -0.307
_refine_diff_density_rms 0.063
_refine_ls_extinction_method none
_refine_ls_goodness_of_fit_ref 0.919
_refine_ls_hydrogen_treatment constr
_refine_ls_matrix_type full
_refine_ls_number_parameters 475
_refine_ls_number_reflns 10517
_refine_ls_number_restraints 0
_refine_ls_restrained_S_all 0.919
_refine_ls_R_factor_all 0.0504
_refine_ls_R_factor_gt 0.0280
_refine_ls_shift/su_max 0.001
_refine_ls_shift/su_mean 0.000
_refine_ls_structure_factor_coef Fsqd
_refine_ls_weighting_details 'calc w=1/[\s^2^(Fo^2^)+(0.0283P)^2^+0.0000P] where P=(Fo^2^+2Fc^2^)/3'
_refine_ls_weighting_scheme calc
_refine_ls_wR_factor_gt 0.0565
_refine_ls_wR_factor_ref 0.0618
_reflns_number_gt 6962
_reflns_number_total 10517
_reflns_threshold_expression >2sigma(I)
_cod_data_source_file b907668a.txt
_cod_data_source_block x0057fin
_cod_original_cell_volume 2121.1(7)
_cod_database_code 7051727

loop_
_symmetry_equiv_pos_as_xyz
'x, y, z'
'-x, -y, -z'

loop_
_atom_site_label
_atom_site_type_symbol
_atom_site_fract_x
_atom_site_fract_y
_atom_site_fract_z
_atom_site_U_iso_or_equiv
_atom_site_adp_type
_atom_site_occupancy
_atom_site_symmetry_multiplicity
_atom_site_calc_flag
_atom_site_refinement_flags
_atom_site_disorder_assembly
_atom_site_disorder_group
C2 C 0.3525(2) 0.41897(19) 0.11594(15) 0.0444(6) Uani 1 1 d . . .
H2A H 0.4334 0.4297 0.1586 0.067 Uiso 1 1 calc R . .
H2B H 0.3663 0.4453 0.0616 0.067 Uiso 1 1 calc R . .
H2C H 0.3145 0.3416 0.1055 0.067 Uiso 1 1 calc R . .
C3 C 0.1327(2) 0.4572(2) 0.08823(18) 0.0533(7) Uani 1 1 d . . .
H3A H 0.1394 0.4799 0.0314 0.080 Uiso 1 1 calc R . .
H3B H 0.0766 0.4971 0.1116 0.080 Uiso 1 1 calc R . .
H3C H 0.0982 0.3793 0.0821 0.080 Uiso 1 1 calc R . .
C4 C 0.2538(3) 0.4494(2) 0.23991(15) 0.0476(7) Uani 1 1 d . . .
H4A H 0.2169 0.3722 0.2353 0.071 Uiso 1 1 calc R . .
H4B H 0.1998 0.4921 0.2628 0.071 Uiso 1 1 calc R . .
H4C H 0.3380 0.4637 0.2790 0.071 Uiso 1 1 calc R . .
C1 C 0.2644(2) 0.48125(17) 0.15028(13) 0.0300(5) Uani 1 1 d . . .
C5 C 0.29887(18) 0.84581(16) 0.27305(12) 0.0228(4) Uani 1 1 d . . .
C6 C 0.42647(18) 0.84479(15) 0.30895(12) 0.0211(4) Uani 1 1 d . . .
C7 C 0.49975(19) 0.93100(16) 0.36848(13) 0.0261(5) Uani 1 1 d . . .
H7 H 0.5863 0.9304 0.3920 0.031 Uiso 1 1 calc R . .
C8 C 0.4488(2) 1.01669(17) 0.39365(13) 0.0298(5) Uani 1 1 d . . .
H8 H 0.4997 1.0752 0.4335 0.036 Uiso 1 1 calc R . .
C9 C 0.3216(2) 1.01597(18) 0.35962(14) 0.0319(5) Uani 1 1 d . . .
H9 H 0.2851 1.0741 0.3772 0.038 Uiso 1 1 calc R . .
C10 C 0.2482(2) 0.93273(17) 0.30112(13) 0.0277(5) Uani 1 1 d . . .
H10 H 0.1614 0.9338 0.2791 0.033 Uiso 1 1 calc R . .
C11 C 0.57094(17) 0.67934(15) 0.37191(11) 0.0189(4) Uani 1 1 d . . .
C12 C 0.65642(19) 0.61235(17) 0.36476(13) 0.0270(5) Uani 1 1 d . . .
H12 H 0.6776 0.5988 0.3109 0.032 Uiso 1 1 calc R . .
C13 C 0.7107(2) 0.56533(18) 0.43642(14) 0.0344(5) Uani 1 1 d . . .
H13 H 0.7693 0.5197 0.4314 0.041 Uiso 1 1 calc R . .
C14 C 0.6805(2) 0.58434(19) 0.51457(14) 0.0368(6) Uani 1 1 d . . .
H14 H 0.7183 0.5522 0.5635 0.044 Uiso 1 1 calc R . .
C15 C 0.5947(2) 0.6505(2) 0.52190(14) 0.0388(6) Uani 1 1 d . . .
H15 H 0.5734 0.6633 0.5758 0.047 Uiso 1 1 calc R . .
C16 C 0.5398(2) 0.69782(18) 0.45092(13) 0.0305(5) Uani 1 1 d . . .
H16 H 0.4809 0.7430 0.4562 0.037 Uiso 1 1 calc R . .
C17 C 0.58938(18) 0.77827(15) 0.13140(12) 0.0198(4) Uani 1 1 d . . .
C18 C 0.61809(17) 0.79019(15) 0.22263(12) 0.0177(4) Uani 1 1 d . . .
C19 C 0.73577(18) 0.84717(15) 0.26934(12) 0.0210(4) Uani 1 1 d . . .
H19 H 0.7551 0.8530 0.3308 0.025 Uiso 1 1 calc R . .
C20 C 0.82466(18) 0.89526(16) 0.22763(13) 0.0235(4) Uani 1 1 d . . .
H20 H 0.9036 0.9357 0.2600 0.028 Uiso 1 1 calc R . .
C21 C 0.79731(19) 0.88384(16) 0.13795(13) 0.0246(5) Uani 1 1 d . . .
H21 H 0.8583 0.9159 0.1088 0.030 Uiso 1 1 calc R . .
C22 C 0.68147(19) 0.82591(16) 0.09027(13) 0.0240(4) Uani 1 1 d . . .
H22 H 0.6645 0.8185 0.0288 0.029 Uiso 1 1 calc R . .
C23 C 0.88465(19) 0.20161(16) 0.47736(12) 0.0237(4) Uani 1 1 d . . .
C24 C 0.8218(2) 0.08342(18) 0.44810(15) 0.0467(7) Uani 1 1 d . . .
H24A H 0.8822 0.0445 0.4291 0.070 Uiso 1 1 calc R . .
H24B H 0.7483 0.0799 0.4000 0.070 Uiso 1 1 calc R . .
H24C H 0.7946 0.0500 0.4964 0.070 Uiso 1 1 calc R . .
C25 C 1.0009(2) 0.2069(2) 0.55131(13) 0.0389(6) Uani 1 1 d . . .
H25A H 0.9747 0.1762 0.6010 0.058 Uiso 1 1 calc R . .
H25B H 1.0437 0.2826 0.5683 0.058 Uiso 1 1 calc R . .
H25C H 1.0588 0.1653 0.5320 0.058 Uiso 1 1 calc R . .
C26 C 0.7923(2) 0.2636(2) 0.50734(15) 0.0415(6) Uani 1 1 d . . .
H26A H 0.7687 0.2333 0.5579 0.062 Uiso 1 1 calc R . .
H26B H 0.7166 0.2574 0.4605 0.062 Uiso 1 1 calc R . .
H26C H 0.8322 0.3402 0.5229 0.062 Uiso 1 1 calc R . .
C27 C 0.90024(17) 0.47127(15) 0.27802(12) 0.0189(4) Uani 1 1 d . . .
C28 C 0.80474(17) 0.39356(15) 0.22182(11) 0.0175(4) Uani 1 1 d . . .
C29 C 0.72338(19) 0.42524(16) 0.15178(12) 0.0239(5) Uani 1 1 d . . .
H29 H 0.6571 0.3729 0.1156 0.029 Uiso 1 1 calc R . .
C30 C 0.7390(2) 0.53233(17) 0.13500(13) 0.0294(5) Uani 1 1 d . . .
H30 H 0.6820 0.5542 0.0885 0.035 Uiso 1 1 calc R . .
C31 C 0.8382(2) 0.60754(17) 0.18640(13) 0.0291(5) Uani 1 1 d . . .
H31 H 0.8517 0.6804 0.1730 0.035 Uiso 1 1 calc R . .
C32 C 0.91772(19) 0.57790(16) 0.25683(13) 0.0239(4) Uani 1 1 d . . .
H32 H 0.9852 0.6307 0.2913 0.029 Uiso 1 1 calc R . .
C33 C 0.63865(17) 0.18152(15) 0.20173(12) 0.0192(4) Uani 1 1 d . . .
C34 C 0.54466(18) 0.22236(17) 0.23090(13) 0.0261(5) Uani 1 1 d . . .
H34 H 0.5654 0.2884 0.2679 0.031 Uiso 1 1 calc R . .
C35 C 0.42025(19) 0.16686(17) 0.20611(14) 0.0309(5) Uani 1 1 d . . .
H35 H 0.3560 0.1950 0.2260 0.037 Uiso 1 1 calc R . .
C36 C 0.39013(19) 0.07072(17) 0.15249(13) 0.0271(5) Uani 1 1 d . . .
H36 H 0.3051 0.0329 0.1354 0.033 Uiso 1 1 calc R . .
C37 C 0.48329(19) 0.02958(16) 0.12367(13) 0.0278(5) Uani 1 1 d . . .
H37 H 0.4622 -0.0367 0.0870 0.033 Uiso 1 1 calc R . .
C38 C 0.60749(18) 0.08447(16) 0.14784(13) 0.0253(5) Uani 1 1 d . . .
H38 H 0.6713 0.0559 0.1277 0.030 Uiso 1 1 calc R . .
C40 C 1.00274(17) 0.16545(14) 0.20788(12) 0.0189(4) Uani 1 1 d . . .
C41 C 0.89213(17) 0.20172(14) 0.16958(12) 0.0177(4) Uani 1 1 d . . .
C42 C 0.85561(19) 0.19830(15) 0.07906(12) 0.0237(5) Uani 1 1 d . . .
H42 H 0.7811 0.2231 0.0534 0.028 Uiso 1 1 calc R . .
C43 C 0.9258(2) 0.15960(16) 0.02683(13) 0.0293(5) Uani 1 1 d . . .
H43 H 0.9004 0.1579 -0.0343 0.035 Uiso 1 1 calc R . .
C44 C 1.03514(19) 0.12276(16) 0.06487(13) 0.0281(5) Uani 1 1 d . . .
H44 H 1.0842 0.0958 0.0294 0.034 Uiso 1 1 calc R . .
C45 C 1.07196(18) 0.12542(16) 0.15355(13) 0.0239(5) Uani 1 1 d . . .
H45 H 1.1460 0.0995 0.1784 0.029 Uiso 1 1 calc R . .
P1 P 0.49647(5) 0.73455(4) 0.27609(3) 0.01812(11) Uani 1 1 d . . .
P2 P 0.80036(5) 0.25332(4) 0.23799(3) 0.01714(11) Uani 1 1 d . . .
S1 S 0.19579(5) 0.74389(5) 0.19594(4) 0.03221(13) Uani 1 1 d . . .
S2 S 0.44349(5) 0.70917(4) 0.06441(3) 0.02879(13) Uani 1 1 d . . .
S3 S 0.99833(5) 0.44517(4) 0.37524(3) 0.02481(12) Uani 1 1 d . . .
S4 S 1.06362(5) 0.16612(4) 0.32046(3) 0.02547(12) Uani 1 1 d . . .
Ga1 Ga 0.33202(2) 0.639092(18) 0.161913(14) 0.02383(6) Uani 1 1 d . . .
Ga2 Ga 0.93721(2) 0.262868(17) 0.376478(13) 0.01920(6) Uani 1 1 d . . .

loop_
_atom_site_aniso_label
_atom_site_aniso_U_11
_atom_site_aniso_U_22
_atom_site_aniso_U_33
_atom_site_aniso_U_23
_atom_site_aniso_U_13
_atom_site_aniso_U_12
C2 0.0582(17) 0.0359(14) 0.0419(14) 0.0068(12) 0.0143(13) 0.0124(13)
C3 0.0387(15) 0.0362(15) 0.0686(18) -0.0039(13) -0.0088(13) -0.0068(12)
C4 0.0608(18) 0.0395(15) 0.0463(15) 0.0141(12) 0.0244(13) 0.0018(13)
C1 0.0281(12) 0.0308(12) 0.0264(11) 0.0001(9) 0.0026(9) -0.0008(10)
C5 0.0220(11) 0.0279(11) 0.0219(10) 0.0116(9) 0.0088(8) 0.0063(9)
C6 0.0214(11) 0.0252(11) 0.0195(10) 0.0078(8) 0.0071(8) 0.0068(9)
C7 0.0242(11) 0.0286(12) 0.0275(11) 0.0058(9) 0.0058(9) 0.0095(9)
C8 0.0351(13) 0.0257(12) 0.0310(12) 0.0027(9) 0.0102(10) 0.0096(10)
C9 0.0402(14) 0.0314(13) 0.0349(12) 0.0127(10) 0.0190(11) 0.0201(11)
C10 0.0231(11) 0.0364(13) 0.0323(12) 0.0172(10) 0.0131(9) 0.0159(10)
C11 0.0153(10) 0.0241(11) 0.0162(9) 0.0049(8) 0.0017(8) 0.0024(8)
C12 0.0262(12) 0.0369(13) 0.0235(11) 0.0098(9) 0.0106(9) 0.0127(10)
C13 0.0267(12) 0.0426(14) 0.0425(14) 0.0206(11) 0.0121(10) 0.0186(10)
C14 0.0295(13) 0.0536(16) 0.0297(12) 0.0240(11) 0.0034(10) 0.0120(11)
C15 0.0456(15) 0.0559(16) 0.0216(11) 0.0152(11) 0.0113(10) 0.0198(12)
C16 0.0317(13) 0.0390(13) 0.0257(11) 0.0084(10) 0.0087(9) 0.0159(10)
C17 0.0220(11) 0.0178(10) 0.0197(10) 0.0027(8) 0.0038(8) 0.0056(8)
C18 0.0192(10) 0.0164(10) 0.0194(10) 0.0036(8) 0.0059(8) 0.0056(8)
C19 0.0218(11) 0.0221(11) 0.0183(10) 0.0012(8) 0.0020(8) 0.0059(8)
C20 0.0189(11) 0.0229(11) 0.0284(11) 0.0023(9) 0.0063(9) 0.0024(8)
C21 0.0254(11) 0.0231(11) 0.0292(11) 0.0068(9) 0.0132(9) 0.0048(9)
C22 0.0324(12) 0.0238(11) 0.0190(10) 0.0051(8) 0.0091(9) 0.0088(9)
C23 0.0286(12) 0.0226(11) 0.0175(10) 0.0038(8) 0.0033(8) 0.0009(9)
C24 0.0643(18) 0.0342(14) 0.0354(14) 0.0037(11) 0.0169(12) -0.0137(12)
C25 0.0423(14) 0.0499(15) 0.0220(11) 0.0103(11) -0.0004(10) 0.0095(12)
C26 0.0426(15) 0.0513(16) 0.0397(14) 0.0144(12) 0.0226(12) 0.0135(12)
C27 0.0187(10) 0.0220(11) 0.0174(9) 0.0008(8) 0.0063(8) 0.0061(8)
C28 0.0190(10) 0.0195(10) 0.0159(9) 0.0027(8) 0.0055(8) 0.0068(8)
C29 0.0272(12) 0.0266(12) 0.0184(10) -0.0005(9) 0.0026(9) 0.0107(9)
C30 0.0409(14) 0.0310(12) 0.0202(11) 0.0069(9) 0.0051(10) 0.0188(10)
C31 0.0452(14) 0.0205(11) 0.0281(11) 0.0086(9) 0.0161(10) 0.0125(10)
C32 0.0274(11) 0.0189(11) 0.0261(11) -0.0002(9) 0.0096(9) 0.0030(9)
C33 0.0152(10) 0.0208(10) 0.0209(10) 0.0040(8) 0.0015(8) 0.0045(8)
C34 0.0223(11) 0.0259(11) 0.0294(11) -0.0029(9) 0.0075(9) 0.0031(9)
C35 0.0187(11) 0.0357(13) 0.0402(13) 0.0015(10) 0.0107(10) 0.0067(9)
C36 0.0146(10) 0.0298(12) 0.0346(12) 0.0062(10) 0.0031(9) 0.0006(9)
C37 0.0234(11) 0.0215(11) 0.0344(12) -0.0013(9) 0.0013(9) 0.0017(9)
C38 0.0208(11) 0.0197(11) 0.0354(12) -0.0008(9) 0.0052(9) 0.0070(9)
C40 0.0169(10) 0.0148(10) 0.0234(10) 0.0019(8) 0.0038(8) -0.0002(8)
C41 0.0170(10) 0.0151(10) 0.0193(10) -0.0011(8) 0.0030(8) 0.0014(8)
C42 0.0227(11) 0.0223(11) 0.0239(11) 0.0032(9) 0.0016(9) 0.0031(9)
C43 0.0381(13) 0.0273(12) 0.0213(11) -0.0018(9) 0.0079(10) 0.0037(10)
C44 0.0291(12) 0.0267(12) 0.0312(12) -0.0024(9) 0.0166(10) 0.0027(9)
C45 0.0160(10) 0.0241(11) 0.0316(12) 0.0000(9) 0.0071(9) 0.0029(8)
P1 0.0163(3) 0.0213(3) 0.0167(2) 0.0038(2) 0.0026(2) 0.0043(2)
P2 0.0155(3) 0.0178(3) 0.0178(2) 0.0012(2) 0.0020(2) 0.0050(2)
S1 0.0179(3) 0.0389(3) 0.0368(3) 0.0048(3) 0.0001(2) 0.0052(2)
S2 0.0283(3) 0.0359(3) 0.0169(3) 0.0038(2) 0.0001(2) -0.0021(2)
S3 0.0231(3) 0.0220(3) 0.0241(3) 0.0009(2) -0.0028(2) 0.0015(2)
S4 0.0215(3) 0.0325(3) 0.0228(3) 0.0008(2) 0.0001(2) 0.0136(2)
Ga1 0.02128(13) 0.02481(13) 0.02148(12) 0.00449(9) -0.00018(9) -0.00029(9)
Ga2 0.01868(12) 0.02178(12) 0.01701(11) 0.00298(9) 0.00275(9) 0.00504(9)

loop_
_atom_type_symbol
_atom_type_description
_atom_type_scat_dispersion_real
_atom_type_scat_dispersion_imag
_atom_type_scat_source
C C 0.0033 0.0016 'International Tables Vol C Tables 4.2.6.8 and 6.1.1.4'
H H 0.0000 0.0000 'International Tables Vol C Tables 4.2.6.8 and 6.1.1.4'
P P 0.1023 0.0942 'International Tables Vol C Tables 4.2.6.8 and 6.1.1.4'
S S 0.1246 0.1234 'International Tables Vol C Tables 4.2.6.8 and 6.1.1.4'
Ga Ga 0.2307 1.6083 'International Tables Vol C Tables 4.2.6.8 and 6.1.1.4'

loop_
_geom_angle_atom_site_label_1
_geom_angle_atom_site_label_2
_geom_angle_atom_site_label_3
_geom_angle
_geom_angle_site_symmetry_1
_geom_angle_site_symmetry_3
_geom_angle_publ_flag
C2 C1 C4 109.79(19) . . ?
C2 C1 C3 110.37(19) . . ?
C4 C1 C3 109.7(2) . . ?
C2 C1 Ga1 110.16(15) . . ?
C4 C1 Ga1 108.01(14) . . ?
C3 C1 Ga1 108.79(15) . . ?
C6 C5 C10 118.04(18) . . ?
C6 C5 S1 124.67(16) . . ?
C10 C5 S1 117.28(15) . . ?
C7 C6 C5 119.68(18) . . ?
C7 C6 P1 120.25(15) . . ?
C5 C6 P1 120.04(15) . . ?
C8 C7 C6 121.30(19) . . ?
C7 C8 C9 118.8(2) . . ?
C10 C9 C8 120.9(2) . . ?
C9 C10 C5 121.21(19) . . ?
C16 C11 C12 119.51(18) . . ?
C16 C11 P1 121.63(15) . . ?
C12 C11 P1 118.77(15) . . ?
C13 C12 C11 119.89(19) . . ?
C14 C13 C12 120.5(2) . . ?
C13 C14 C15 119.87(19) . . ?
C14 C15 C16 120.2(2) . . ?
C15 C16 C11 120.0(2) . . ?
C22 C17 C18 117.98(17) . . ?
C22 C17 S2 117.28(14) . . ?
C18 C17 S2 124.72(15) . . ?
C19 C18 C17 120.14(18) . . ?
C19 C18 P1 121.67(14) . . ?
C17 C18 P1 118.14(14) . . ?
C20 C19 C18 121.05(18) . . ?
C19 C20 C21 119.18(18) . . ?
C20 C21 C22 120.63(19) . . ?
C21 C22 C17 120.99(18) . . ?
C26 C23 C24 110.32(19) . . ?
C26 C23 C25 109.94(17) . . ?
C24 C23 C25 109.39(19) . . ?
C26 C23 Ga2 110.57(14) . . ?
C24 C23 Ga2 106.93(14) . . ?
C25 C23 Ga2 109.64(14) . . ?
C32 C27 C28 117.92(16) . . ?
C32 C27 S3 117.00(14) . . ?
C28 C27 S3 125.06(14) . . ?
C29 C28 C27 120.32(17) . . ?
C29 C28 P2 121.62(14) . . ?
C27 C28 P2 117.86(13) . . ?
C30 C29 C28 120.28(18) . . ?
C29 C30 C31 119.52(18) . . ?
C32 C31 C30 120.80(19) . . ?
C31 C32 C27 120.89(18) . . ?
C34 C33 C38 119.55(18) . . ?
C34 C33 P2 119.08(15) . . ?
C38 C33 P2 121.33(15) . . ?
C33 C34 C35 120.14(19) . . ?
C36 C35 C34 119.9(2) . . ?
C37 C36 C35 120.14(19) . . ?
C36 C37 C38 120.35(19) . . ?
C37 C38 C33 119.89(19) . . ?
C45 C40 C41 118.25(17) . . ?
C45 C40 S4 116.24(14) . . ?
C41 C40 S4 125.51(15) . . ?
C40 C41 C42 119.62(18) . . ?
C40 C41 P2 119.29(14) . . ?
C42 C41 P2 121.08(15) . . ?
C43 C42 C41 121.16(19) . . ?
C42 C43 C44 119.19(19) . . ?
C45 C44 C43 120.27(19) . . ?
C44 C45 C40 121.49(19) . . ?
C6 P1 C18 107.59(9) . . ?
C6 P1 C11 108.72(9) . . ?
C18 P1 C11 108.13(9) . . ?
C6 P1 Ga1 101.26(6) . . ?
C18 P1 Ga1 103.96(6) . . ?
C11 P1 Ga1 125.97(7) . . ?
C28 P2 C41 106.88(9) . . ?
C28 P2 C33 108.41(9) . . ?
C41 P2 C33 108.36(9) . . ?
C28 P2 Ga2 102.70(6) . . ?
C41 P2 Ga2 101.05(6) . . ?
C33 P2 Ga2 127.81(6) . . ?
C5 S1 Ga1 101.89(7) . . ?
C17 S2 Ga1 103.53(7) . . ?
C27 S3 Ga2 102.90(7) . . ?
C40 S4 Ga2 101.41(7) . . ?
C1 Ga1 S1 113.79(7) . . ?
C1 Ga1 S2 119.37(7) . . ?
S1 Ga1 S2 113.79(3) . . ?
C1 Ga1 P1 125.07(6) . . ?
S1 Ga1 P1 90.90(3) . . ?
S2 Ga1 P1 89.01(3) . . ?
C23 Ga2 S3 121.42(6) . . ?
C23 Ga2 S4 112.88(6) . . ?
S3 Ga2 S4 112.31(3) . . ?
C23 Ga2 P2 124.05(6) . . ?
S3 Ga2 P2 89.90(3) . . ?
S4 Ga2 P2 91.03(2) . . ?

loop_
_geom_bond_atom_site_label_1
_geom_bond_atom_site_label_2
_geom_bond_distance
_geom_bond_site_symmetry_2
_geom_bond_publ_flag
C2 C1 1.519(3) . ?
C3 C1 1.539(3) . ?
C4 C1 1.530(3) . ?
C1 Ga1 1.982(2) . ?
C5 C6 1.405(3) . ?
C5 C10 1.404(3) . ?
C5 S1 1.770(2) . ?
C6 C7 1.400(3) . ?
C6 P1 1.805(2) . ?
C7 C8 1.377(3) . ?
C8 C9 1.392(3) . ?
C9 C10 1.369(3) . ?
C11 C16 1.391(3) . ?
C11 C12 1.390(3) . ?
C11 P1 1.8100(18) . ?
C12 C13 1.387(3) . ?
C13 C14 1.374(3) . ?
C14 C15 1.385(3) . ?
C15 C16 1.384(3) . ?
C17 C22 1.400(3) . ?
C17 C18 1.409(2) . ?
C17 S2 1.7718(19) . ?
C18 C19 1.395(3) . ?
C18 P1 1.8110(19) . ?
C19 C20 1.381(3) . ?
C20 C21 1.385(3) . ?
C21 C22 1.389(3) . ?
C23 C26 1.525(3) . ?
C23 C24 1.526(3) . ?
C23 C25 1.530(3) . ?
C23 Ga2 1.9821(19) . ?
C27 C32 1.398(3) . ?
C27 C28 1.411(3) . ?
C27 S3 1.7707(19) . ?
C28 C29 1.398(2) . ?
C28 P2 1.7969(19) . ?
C29 C30 1.382(3) . ?
C30 C31 1.385(3) . ?
C31 C32 1.381(3) . ?
C33 C34 1.388(3) . ?
C33 C38 1.393(3) . ?
C33 P2 1.8088(19) . ?
C34 C35 1.390(3) . ?
C35 C36 1.382(3) . ?
C36 C37 1.379(3) . ?
C37 C38 1.385(3) . ?
C40 C45 1.399(3) . ?
C40 C41 1.408(3) . ?
C40 S4 1.7700(19) . ?
C41 C42 1.405(3) . ?
C41 P2 1.806(2) . ?
C42 C43 1.376(3) . ?
C43 C44 1.398(3) . ?
C44 C45 1.377(3) . ?
P1 Ga1 2.3602(8) . ?
P2 Ga2 2.3680(7) . ?
S1 Ga1 2.2943(7) . ?
S2 Ga1 2.3132(7) . ?
S3 Ga2 2.2828(8) . ?
S4 Ga2 2.2876(7) . ?
